data_7230286
loop_
_publ_author_name
'Teng, Qing-Hu'
'Peng, Xiang-Jun'
'Mo, Zu-Yu'
'Xu, Yan-Li'
'Tang, Hai-Tao'
'Wang, Heng-Shan'
'Sun, Hong-Bin'
'Pan, Ying-Ming'

_publ_section_title
;
 Transition-metal-free C--N and C--C formation: synthesis of
 benzo[4,5]imidazo[1,2-a]pyridines and 2-pyridones from ynones
;
_journal_issue 9
_journal_name_full 'Green Chemistry'
_journal_page_first 2007
_journal_paper_doi 10.1039/C8GC00069G
_journal_volume 20
_journal_year 2018
_chemical_formula_moiety 'C H Cl3, C24 H18 N2'
_chemical_formula_sum 'C25 H19 Cl3 N2'
_chemical_formula_weight 453.77
_space_group_crystal_system monoclinic
_space_group_IT_number 14
_space_group_name_Hall '-P 2ybc'
_space_group_name_H-M_alt 'P 1 21/c 1'
_symmetry_space_group_name_Hall '-P 2ybc'
_symmetry_space_group_name_H-M 'P 1 21/c 1'
_atom_sites_solution_hydrogens difmap
_atom_sites_solution_primary direct
_audit_creation_date 2017-12-26
_audit_creation_method
;
Olex2 1.2
(compiled 2017.08.10 svn.r3458 for OlexSys, GUI svn.r5381)
;
_audit_update_record
;
2017-12-26 deposited with the CCDC.
2018-03-09 downloaded from the CCDC.
;
_cell_angle_alpha 90
_cell_angle_beta 100.330(9)
_cell_angle_gamma 90
_cell_formula_units_Z 4
_cell_length_a 10.6279(10)
_cell_length_b 15.8991(10)
_cell_length_c 13.4801(10)
_cell_measurement_reflns_used 2691
_cell_measurement_temperature 293(2)
_cell_measurement_theta_max 25.4420
_cell_measurement_theta_min 3.8800
_cell_volume 2240.9(3)
_computing_cell_refinement 'CrysAlisPro 1.171.38.43 (Rigaku OD, 2015)'
_computing_data_collection 'CrysAlisPro 1.171.38.43 (Rigaku OD, 2015)'
_computing_data_reduction 'CrysAlisPro 1.171.38.43 (Rigaku OD, 2015)'
_computing_molecular_graphics 'Olex2 (Dolomanov et al., 2009)'
_computing_publication_material 'Olex2 (Dolomanov et al., 2009)'
_computing_structure_refinement 'XL (Sheldrick, 2008)'
_computing_structure_solution 'ShelXS (Sheldrick, 2008)'
_diffrn_ambient_temperature 293(2)
_diffrn_detector 'CCD plate'
_diffrn_detector_area_resol_mean 15.9784
_diffrn_detector_type Eos
_diffrn_measured_fraction_theta_full 0.998
_diffrn_measured_fraction_theta_max 0.958
_diffrn_measurement_details
;
List of Runs (angles in degrees, time in seconds):

  # Type    Start    End  Width  t~exp~   \w     \q     \k     \f   Frames
#--------------------------------------------------------------------------
  1  \w    -95.00 -34.00   1.00    5.00    --  -18.94 178.00 120.00   61
  2  \w    -49.00  40.00   1.00    5.00    --   19.33 -57.00 -60.00   89
  3  \w    -54.00  63.00   1.00    5.00    --   19.33 -19.00   0.00  117
  4  \w    -11.00  14.00   1.00    5.00    --   19.33  77.00  30.00   25
;
_diffrn_measurement_device 'four-circle diffractometer'
_diffrn_measurement_device_type 'SuperNova, Single source at offset, Eos'
_diffrn_measurement_method '\w scans'
_diffrn_orient_matrix_type 'CrysAlisPro convention (1999,Acta A55,543-557)'
_diffrn_orient_matrix_UB_11 0.0387135000
_diffrn_orient_matrix_UB_12 -0.0203050000
_diffrn_orient_matrix_UB_13 -0.0304979000
_diffrn_orient_matrix_UB_21 -0.0530842000
_diffrn_orient_matrix_UB_22 -0.0245186000
_diffrn_orient_matrix_UB_23 -0.0227303000
_diffrn_orient_matrix_UB_31 -0.0165368000
_diffrn_orient_matrix_UB_32 0.0312708000
_diffrn_orient_matrix_UB_33 -0.0376755000
_diffrn_radiation_monochromator mirror
_diffrn_radiation_probe x-ray
_diffrn_radiation_type MoK\a
_diffrn_radiation_wavelength 0.71073
_diffrn_reflns_av_R_equivalents 0.0368
_diffrn_reflns_av_unetI/netI 0.0441
_diffrn_reflns_Laue_measured_fraction_full 0.998
_diffrn_reflns_Laue_measured_fraction_max 0.958
_diffrn_reflns_limit_h_max 13
_diffrn_reflns_limit_h_min -12
_diffrn_reflns_limit_k_max 20
_diffrn_reflns_limit_k_min -19
_diffrn_reflns_limit_l_max 15
_diffrn_reflns_limit_l_min -17
_diffrn_reflns_number 13092
_diffrn_reflns_point_group_measured_fraction_full 0.998
_diffrn_reflns_point_group_measured_fraction_max 0.958
_diffrn_reflns_theta_full 25.242
_diffrn_reflns_theta_max 27.873
_diffrn_reflns_theta_min 3.329
_diffrn_source 'micro-focus sealed X-ray tube'
_diffrn_source_type 'SuperNova (Mo) X-ray Source'
_exptl_absorpt_coefficient_mu 0.424
_exptl_absorpt_correction_T_max 1.00000
_exptl_absorpt_correction_T_min 0.57589
_exptl_absorpt_correction_type multi-scan
_exptl_absorpt_process_details
;
CrysAlisPro 1.171.38.43 (Rigaku Oxford Diffraction, 2015)
Empirical absorption correction using spherical harmonics,
 implemented in SCALE3 ABSPACK scaling algorithm.
;
_exptl_crystal_colour 'clear whiteish colourless'
_exptl_crystal_colour_lustre clear
_exptl_crystal_colour_modifier whiteish
_exptl_crystal_colour_primary colourless
_exptl_crystal_density_diffrn 1.345
_exptl_crystal_description block
_exptl_crystal_F_000 936
_exptl_crystal_size_max 0.41
_exptl_crystal_size_mid 0.23
_exptl_crystal_size_min 0.12
_refine_diff_density_max 0.591
_refine_diff_density_min -0.762
_refine_diff_density_rms 0.148
_refine_ls_extinction_method none
_refine_ls_goodness_of_fit_ref 1.049
_refine_ls_hydrogen_treatment noref
_refine_ls_matrix_type full
_refine_ls_number_parameters 271
_refine_ls_number_reflns 5112
_refine_ls_number_restraints 0
_refine_ls_restrained_S_all 1.049
_refine_ls_R_factor_all 0.1164
_refine_ls_R_factor_gt 0.0840
_refine_ls_shift/su_max 0.001
_refine_ls_shift/su_mean 0.000
_refine_ls_structure_factor_coef Fsqd
_refine_ls_weighting_details 'w=1/[\s^2^(Fo^2^)+(0.1311P)^2^+0.8741P] where P=(Fo^2^+2Fc^2^)/3'
_refine_ls_weighting_scheme calc
_refine_ls_wR_factor_gt 0.2101
_refine_ls_wR_factor_ref 0.2443
_reflns_Friedel_coverage 0.000
_reflns_number_gt 3322
_reflns_number_total 5112
_reflns_threshold_expression 'I > 2\s(I)'
_cod_data_source_file c8gc00069g2.cif
_cod_data_source_block 20170115_pym_zhy_308
_cod_depositor_comments 'Adding full bibliography for 7230285--7230286.cif.'
_cod_database_code 7230286
_shelx_shelxl_version_number 2014/7
_shelx_space_group_comment
;
The symmetry employed for this shelxl refinement is uniquely defined
by the following loop, which should always be used as a source of
symmetry information in preference to the above space-group names.
They are only intended as comments.
;
_shelx_estimated_absorpt_t_max 0.951
_shelx_estimated_absorpt_t_min 0.846
_reflns_odcompleteness_completeness 99.71
_reflns_odcompleteness_iscentric 1
_reflns_odcompleteness_theta 26.32
_olex2_refinement_description
;
1. Others
 Fixed Uiso: H1(0.063) H2(0.076) H3(0.078) H4(0.07) H8(0.05) H10(0.049)
 H13(0.059) H14(0.071) H15(0.088) H16(0.091) H17(0.066) H19(0.062) H20(0.074)
 H22A(0.145) H22B(0.145) H22C(0.145) H23(0.066) H24(0.057) H25(0.074)
 Fixed X: H1(0.565701) H2(0.428301) H3(0.243) H4(0.1875) H8(0.4235)
 H10(0.7421) H13(0.5898) H14(0.7245) H15(0.9228) H16(0.9889) H17(0.8556)
 H19(0.5591) H20(0.624301) H22A(0.852) H22B(0.7414) H22C(0.7185) H23(0.796399)
 H24(0.7301) H25(0.8576)
 Fixed Y: H1(0.4416) H2(0.406799) H3(0.333301) H4(0.2922) H8(0.324)
 H10(0.4503) H13(0.5771) H14(0.653501) H15(0.6005) H16(0.474699) H17(0.3966)
 H19(0.2651) H20(0.258901) H22A(0.3555) H22B(0.416499) H22C(0.3191) H23(0.481)
 H24(0.4887) H25(0.702)
 Fixed Z: H1(0.8801) H2(0.988) H3(0.9316) H4(0.7657) H8(0.4451) H10(0.5595)
 H13(0.7493) H14(0.8694) H15(0.9388) H16(0.8846) H17(0.763201) H19(0.3449)
 H20(0.192101) H22A(0.111101) H22B(0.064301) H22C(0.061201) H23(0.2448)
 H24(0.3971) H25(0.488)
;
_olex2_submission_special_instructions 'No special instructions were received'
_oxdiff_exptl_absorpt_empirical_details
;
Empirical correction (ABSPACK) includes:
- Absorption correction using spherical harmonics
- Frame scaling
;
_oxdiff_exptl_absorpt_empirical_full_max 1.634
_oxdiff_exptl_absorpt_empirical_full_min 0.675

loop_
_space_group_symop_operation_xyz
'x, y, z'
'-x, y+1/2, -z+1/2'
'-x, -y, -z'
'x, -y-1/2, z-1/2'

loop_
_atom_site_label
_atom_site_type_symbol
_atom_site_fract_x
_atom_site_fract_y
_atom_site_fract_z
_atom_site_U_iso_or_equiv
_atom_site_adp_type
_atom_site_occupancy
_atom_site_site_symmetry_order
_atom_site_calc_flag
Cl1 Cl 0.89778(14) 0.61359(9) 0.61775(12) 0.1098(5) Uani 1 1 d
Cl2 Cl 0.99760(14) 0.61629(13) 0.43532(11) 0.1341(7) Uani 1 1 d
Cl3 Cl 1.04016(12) 0.75492(8) 0.57457(12) 0.1038(5) Uani 1 1 d
N1 N 0.5156(2) 0.39721(13) 0.67245(17) 0.0373(5) Uani 1 1 d
N2 N 0.3338(2) 0.32310(15) 0.62017(19) 0.0471(6) Uani 1 1 d
C1 C 0.4904(3) 0.4122(2) 0.8570(2) 0.0528(7) Uani 1 1 d
H1 H 0.5657 0.4416 0.8801 0.063 Uiso 1 1 d
C2 C 0.4086(4) 0.3911(2) 0.9207(3) 0.0635(9) Uani 1 1 d
H2 H 0.4283 0.4068 0.9880 0.076 Uiso 1 1 d
C3 C 0.2965(4) 0.3465(2) 0.8863(3) 0.0652(9) Uani 1 1 d
H3 H 0.2430 0.3333 0.9316 0.078 Uiso 1 1 d
C4 C 0.2627(3) 0.3219(2) 0.7878(3) 0.0587(8) Uani 1 1 d
H4 H 0.1875 0.2922 0.7657 0.070 Uiso 1 1 d
C5 C 0.3451(3) 0.34249(18) 0.7213(2) 0.0464(7) Uani 1 1 d
C6 C 0.4571(3) 0.38813(16) 0.7566(2) 0.0419(6) Uani 1 1 d
C7 C 0.4372(2) 0.35518(16) 0.5924(2) 0.0400(6) Uani 1 1 d
C8 C 0.4759(2) 0.35053(17) 0.4987(2) 0.0424(6) Uani 1 1 d
H8 H 0.4235 0.3240 0.4451 0.050 Uiso 1 1 d
C9 C 0.5893(2) 0.38426(16) 0.4850(2) 0.0384(6) Uani 1 1 d
C10 C 0.6648(2) 0.42657(17) 0.5682(2) 0.0415(6) Uani 1 1 d
H10 H 0.7421 0.4503 0.5595 0.049 Uiso 1 1 d
C11 C 0.6295(2) 0.43358(16) 0.6589(2) 0.0386(6) Uani 1 1 d
C12 C 0.7096(2) 0.47930(17) 0.7435(2) 0.0404(6) Uani 1 1 d
C13 C 0.6703(3) 0.55625(19) 0.7762(2) 0.0498(7) Uani 1 1 d
H13 H 0.5898 0.5771 0.7493 0.059 Uiso 1 1 d
C14 C 0.7505(4) 0.6017(2) 0.8483(3) 0.0591(9) Uani 1 1 d
H14 H 0.7245 0.6535 0.8694 0.071 Uiso 1 1 d
C15 C 0.8692(4) 0.5704(3) 0.8893(3) 0.0736(11) Uani 1 1 d
H15 H 0.9228 0.6005 0.9388 0.088 Uiso 1 1 d
C16 C 0.9082(4) 0.4951(3) 0.8574(3) 0.0760(11) Uani 1 1 d
H16 H 0.9889 0.4747 0.8846 0.091 Uiso 1 1 d
C17 C 0.8287(3) 0.4482(2) 0.7842(3) 0.0557(8) Uani 1 1 d
H17 H 0.8556 0.3966 0.7632 0.066 Uiso 1 1 d
C18 C 0.6352(2) 0.37855(16) 0.3879(2) 0.0393(6) Uani 1 1 d
C19 C 0.6061(3) 0.30928(19) 0.3250(3) 0.0524(7) Uani 1 1 d
H19 H 0.5591 0.2651 0.3449 0.062 Uiso 1 1 d
C20 C 0.6459(3) 0.3055(2) 0.2333(3) 0.0624(9) Uani 1 1 d
H20 H 0.6243 0.2589 0.1921 0.074 Uiso 1 1 d
C21 C 0.7173(3) 0.3693(2) 0.2007(2) 0.0573(8) Uani 1 1 d
C22 C 0.7611(5) 0.3648(4) 0.1002(3) 0.0969(15) Uani 1 1 d
H22A H 0.8520 0.3555 0.1111 0.145 Uiso 1 1 d
H22B H 0.7414 0.4165 0.0643 0.145 Uiso 1 1 d
H22C H 0.7185 0.3191 0.0612 0.145 Uiso 1 1 d
C23 C 0.7478(3) 0.4374(2) 0.2641(3) 0.0553(8) Uani 1 1 d
H23 H 0.7964 0.4810 0.2448 0.066 Uiso 1 1 d
C24 C 0.7079(3) 0.44206(17) 0.3559(2) 0.0477(7) Uani 1 1 d
H24 H 0.7301 0.4887 0.3971 0.057 Uiso 1 1 d
C25 C 0.9366(3) 0.6754(2) 0.5228(3) 0.0616(9) Uani 1 1 d
H25 H 0.8576 0.7020 0.4880 0.074 Uiso 1 1 d

loop_
_atom_site_aniso_label
_atom_site_aniso_U_11
_atom_site_aniso_U_22
_atom_site_aniso_U_33
_atom_site_aniso_U_23
_atom_site_aniso_U_13
_atom_site_aniso_U_12
Cl1 0.1190(11) 0.1005(9) 0.1175(11) 0.0269(8) 0.0422(9) -0.0221(7)
Cl2 0.1002(10) 0.2015(18) 0.1016(11) -0.0356(11) 0.0207(8) 0.0609(11)
Cl3 0.0783(7) 0.0882(8) 0.1338(12) 0.0197(7) -0.0113(7) -0.0270(6)
N1 0.0318(11) 0.0401(11) 0.0385(12) 0.0010(9) 0.0026(9) -0.0004(8)
N2 0.0401(12) 0.0512(13) 0.0495(14) -0.0009(11) 0.0072(10) -0.0092(10)
C1 0.0596(19) 0.0536(16) 0.0437(16) -0.0012(13) 0.0053(14) -0.0068(14)
C2 0.079(2) 0.071(2) 0.0438(18) -0.0031(15) 0.0190(16) -0.0099(18)
C3 0.074(2) 0.071(2) 0.057(2) 0.0032(17) 0.0293(18) -0.0140(18)
C4 0.0566(18) 0.0623(18) 0.060(2) 0.0000(16) 0.0193(16) -0.0143(15)
C5 0.0463(15) 0.0455(14) 0.0483(17) 0.0022(12) 0.0104(13) -0.0028(12)
C6 0.0409(14) 0.0395(13) 0.0456(16) 0.0043(11) 0.0081(12) 0.0014(11)
C7 0.0340(13) 0.0405(13) 0.0434(15) -0.0007(11) 0.0013(11) -0.0024(10)
C8 0.0370(14) 0.0444(14) 0.0431(15) -0.0040(12) 0.0003(11) -0.0040(11)
C9 0.0330(13) 0.0382(12) 0.0426(15) -0.0016(11) 0.0025(11) 0.0014(10)
C10 0.0331(13) 0.0450(14) 0.0458(15) -0.0046(12) 0.0054(11) -0.0046(10)
C11 0.0325(13) 0.0389(13) 0.0423(15) -0.0011(11) 0.0007(11) 0.0001(10)
C12 0.0374(13) 0.0464(14) 0.0364(14) 0.0005(11) 0.0037(11) -0.0066(11)
C13 0.0504(17) 0.0494(15) 0.0481(17) -0.0041(13) 0.0046(13) 0.0014(12)
C14 0.080(2) 0.0526(17) 0.0463(18) -0.0115(14) 0.0146(17) -0.0135(15)
C15 0.077(3) 0.085(3) 0.053(2) -0.0146(19) -0.0036(19) -0.027(2)
C16 0.053(2) 0.099(3) 0.065(2) -0.007(2) -0.0179(17) 0.000(2)
C17 0.0476(17) 0.0605(18) 0.0535(18) -0.0044(15) -0.0056(14) 0.0056(14)
C18 0.0306(12) 0.0431(13) 0.0424(15) -0.0035(11) 0.0016(11) 0.0031(10)
C19 0.0489(16) 0.0504(16) 0.0584(19) -0.0138(14) 0.0109(14) -0.0108(13)
C20 0.062(2) 0.068(2) 0.058(2) -0.0280(17) 0.0146(16) -0.0126(16)
C21 0.0493(17) 0.074(2) 0.0498(18) -0.0101(16) 0.0122(14) -0.0006(15)
C22 0.097(3) 0.135(4) 0.067(3) -0.028(3) 0.038(2) -0.025(3)
C23 0.0555(18) 0.0569(17) 0.0554(19) 0.0013(15) 0.0148(15) -0.0085(14)
C24 0.0496(16) 0.0423(14) 0.0511(17) -0.0067(12) 0.0082(13) -0.0026(12)
C25 0.0438(16) 0.067(2) 0.074(2) 0.0045(17) 0.0091(16) 0.0048(14)

loop_
_atom_type_symbol
_atom_type_description
_atom_type_scat_dispersion_real
_atom_type_scat_dispersion_imag
_atom_type_scat_source
C C 0.0030 0.0020 'International Tables Vol C Tables 4.2.6.8 and 6.1.1.4'
H H 0.0000 0.0000 'International Tables Vol C Tables 4.2.6.8 and 6.1.1.4'
Cl Cl 0.1480 0.1590 'International Tables Vol C Tables 4.2.6.8 and 6.1.1.4'
N N 0.0060 0.0030 'International Tables Vol C Tables 4.2.6.8 and 6.1.1.4'

loop_
_geom_angle_atom_site_label_1
_geom_angle_atom_site_label_2
_geom_angle_atom_site_label_3
_geom_angle
C6 N1 C7 106.6(2)
C11 N1 C6 132.7(2)
C11 N1 C7 120.6(2)
C7 N2 C5 105.2(2)
C2 C1 C6 117.6(3)
C1 C2 C3 121.2(3)
C4 C3 C2 121.9(3)
C3 C4 C5 117.9(3)
N2 C5 C4 128.7(3)
N2 C5 C6 111.6(2)
C4 C5 C6 119.7(3)
N1 C6 C5 104.6(2)
C1 C6 N1 133.6(3)
C1 C6 C5 121.7(3)
N2 C7 N1 111.9(2)
N2 C7 C8 128.9(2)
C8 C7 N1 119.2(2)
C9 C8 C7 120.8(2)
C8 C9 C10 117.7(3)
C8 C9 C18 122.4(2)
C10 C9 C18 119.8(2)
C11 C10 C9 123.0(2)
N1 C11 C12 119.9(2)
C10 C11 N1 118.6(2)
C10 C11 C12 121.5(2)
C13 C12 C11 120.7(2)
C17 C12 C11 119.3(3)
C17 C12 C13 119.7(3)
C14 C13 C12 120.1(3)
C15 C14 C13 120.0(3)
C16 C15 C14 120.0(3)
C15 C16 C17 120.9(3)
C12 C17 C16 119.2(3)
C19 C18 C9 121.0(2)
C24 C18 C9 121.4(2)
C24 C18 C19 117.5(3)
C20 C19 C18 120.8(3)
C19 C20 C21 121.7(3)
C20 C21 C22 121.6(3)
C23 C21 C20 117.3(3)
C23 C21 C22 121.1(3)
C24 C23 C21 121.4(3)
C23 C24 C18 121.2(3)
Cl1 C25 Cl2 111.6(2)
Cl1 C25 Cl3 109.6(2)
Cl2 C25 Cl3 112.5(2)

loop_
_geom_bond_atom_site_label_1
_geom_bond_atom_site_label_2
_geom_bond_distance
Cl1 C25 1.721(4)
Cl2 C25 1.723(4)
Cl3 C25 1.739(4)
N1 C6 1.395(3)
N1 C7 1.408(3)
N1 C11 1.383(3)
N2 C5 1.382(4)
N2 C7 1.325(3)
C1 C2 1.369(5)
C1 C6 1.390(4)
C2 C3 1.392(5)
C3 C4 1.370(5)
C4 C5 1.399(4)
C5 C6 1.402(4)
C7 C8 1.398(4)
C8 C9 1.363(4)
C9 C10 1.425(4)
C9 C18 1.479(4)
C10 C11 1.346(4)
C11 C12 1.485(4)
C12 C13 1.390(4)
C12 C17 1.378(4)
C13 C14 1.377(4)
C14 C15 1.375(5)
C15 C16 1.361(6)
C16 C17 1.394(5)
C18 C19 1.391(4)
C18 C24 1.386(4)
C19 C20 1.378(5)
C20 C21 1.385(5)
C21 C22 1.510(5)
C21 C23 1.382(5)
C23 C24 1.380(4)
